data_7151012
loop_
_publ_author_name
'Coote, Susannah C.'
'O'Brien, Peter'
'Whitwood, Adrian C.'

_publ_section_title
;
 Stereoselective aziridination of cyclic allylic alcohols using
 chloramine-T
;
_journal_issue 23
_journal_name_full 'Organic &amp; Biomolecular Chemistry'
_journal_page_first 4299
_journal_page_last 4314
_journal_paper_doi 10.1039/b811137e
_journal_volume 6
_journal_year 2008
_chemical_absolute_configuration ad
_chemical_formula_moiety 'C13 H17 N O3 S'
_chemical_formula_sum 'C13 H17 N O3 S'
_chemical_formula_weight 267.34
_chemical_name_systematic
; 
 ? 
;
_space_group_IT_number 19
_symmetry_cell_setting orthorhombic
_symmetry_space_group_name_Hall 'P 2ac 2ab'
_symmetry_space_group_name_H-M 'P 21 21 21'
_atom_sites_solution_hydrogens geom
_atom_sites_solution_primary direct
_atom_sites_solution_secondary difmap
_audit_creation_method SHELXL-97
_cell_angle_alpha 90.00
_cell_angle_beta 90.00
_cell_angle_gamma 90.00
_cell_formula_units_Z 16
_cell_length_a 9.8353(7)
_cell_length_b 17.4256(13)
_cell_length_c 31.038(2)
_cell_measurement_reflns_used 9078
_cell_measurement_temperature 110(2)
_cell_measurement_theta_max 25.02
_cell_measurement_theta_min 2.17
_cell_volume 5319.5(6)
_computing_cell_refinement 'Bruker SMART'
_computing_data_collection 'Bruker SMART'
_computing_data_reduction 'Bruker SAINT'
_computing_molecular_graphics 'Bruker SHELXTL'
_computing_publication_material 'Bruker SHELXTL'
_computing_structure_refinement 'SHELXL-97 (Sheldrick, 1997)'
_computing_structure_solution 'SHELXS-97 (Sheldrick, 1997)'
_diffrn_ambient_temperature 110(2)
_diffrn_measured_fraction_theta_full 0.995
_diffrn_measured_fraction_theta_max 0.995
_diffrn_measurement_device_type 'CCD area detector'
_diffrn_measurement_method 'phi and omega scans'
_diffrn_radiation_monochromator graphite
_diffrn_radiation_source 'fine-focus sealed tube'
_diffrn_radiation_type MoK\a
_diffrn_radiation_wavelength 0.71073
_diffrn_reflns_av_R_equivalents 0.0470
_diffrn_reflns_av_sigmaI/netI 0.0383
_diffrn_reflns_limit_h_max 11
_diffrn_reflns_limit_h_min -11
_diffrn_reflns_limit_k_max 20
_diffrn_reflns_limit_k_min -20
_diffrn_reflns_limit_l_max 36
_diffrn_reflns_limit_l_min -36
_diffrn_reflns_number 41651
_diffrn_reflns_theta_full 25.06
_diffrn_reflns_theta_max 25.06
_diffrn_reflns_theta_min 1.34
_exptl_absorpt_coefficient_mu 0.243
_exptl_absorpt_correction_T_max 0.960
_exptl_absorpt_correction_T_min 0.829
_exptl_absorpt_correction_type multi-scan
_exptl_absorpt_process_details 'SADABS v2.03; (Sheldrick)'
_exptl_crystal_colour colourless
_exptl_crystal_density_diffrn 1.335
_exptl_crystal_density_method 'not measured'
_exptl_crystal_description block
_exptl_crystal_F_000 2272
_exptl_crystal_size_max 0.28
_exptl_crystal_size_mid 0.26
_exptl_crystal_size_min 0.18
_refine_diff_density_max 0.495
_refine_diff_density_min -0.366
_refine_diff_density_rms 0.084
_refine_ls_abs_structure_details 'Flack H D (1983), Acta Cryst. A39, 876-881'
_refine_ls_abs_structure_Flack 0.09(10)
_refine_ls_extinction_method none
_refine_ls_goodness_of_fit_ref 1.141
_refine_ls_hydrogen_treatment mixed
_refine_ls_matrix_type full
_refine_ls_number_parameters 671
_refine_ls_number_reflns 9388
_refine_ls_number_restraints 4
_refine_ls_restrained_S_all 1.140
_refine_ls_R_factor_all 0.0645
_refine_ls_R_factor_gt 0.0600
_refine_ls_shift/su_max 0.001
_refine_ls_shift/su_mean 0.000
_refine_ls_structure_factor_coef Fsqd
_refine_ls_weighting_details 'calc w=1/[\s^2^(Fo^2^)+(0.0546P)^2^+13.6084P] where P=(Fo^2^+2Fc^2^)/3'
_refine_ls_weighting_scheme calc
_refine_ls_wR_factor_gt 0.1625
_refine_ls_wR_factor_ref 0.1647
_reflns_number_gt 8695
_reflns_number_total 9388
_reflns_threshold_expression >2sigma(I)
_cod_data_source_file b811137e.txt
_cod_data_source_block pob0701m
_cod_depositor_comments
;
The following automatic conversions were performed:
'_symmetry_cell_setting' value 'Orthorhombic' changed to 'orthorhombic'
according to '/home/saulius/struct/CIF-dictionaries/cif_core.dic'
dictionary named 'cif_core.dic' version 2.4.1 from 2010-06-29.

Automatic conversion script
Id: cif_fix_enum 1527 2010-12-29 10:47:43Z saulius 
;
_cod_original_sg_symbol_H-M P2(1)2(1)2(1)
_cod_database_code 7151012

loop_
_symmetry_equiv_pos_as_xyz
'x, y, z'
'-x+1/2, -y, z+1/2'
'-x, y+1/2, -z+1/2'
'x+1/2, -y+1/2, -z'

loop_
_atom_site_label
_atom_site_type_symbol
_atom_site_fract_x
_atom_site_fract_y
_atom_site_fract_z
_atom_site_U_iso_or_equiv
_atom_site_adp_type
_atom_site_occupancy
_atom_site_symmetry_multiplicity
_atom_site_calc_flag
_atom_site_refinement_flags
_atom_site_disorder_assembly
_atom_site_disorder_group
C1 C 0.8124(5) 0.6407(3) 1.05996(15) 0.0241(10) Uani 1 1 d . . .
H1 H 0.7934 0.6968 1.0632 0.029 Uiso 1 1 calc R . .
C2 C 0.7328(5) 0.6100(3) 1.02294(16) 0.0260(10) Uani 1 1 d . . .
H2 H 0.7284 0.6397 0.9954 0.031 Uiso 1 1 calc R . .
C3 C 0.6129(5) 0.5680(3) 1.03792(18) 0.0290(11) Uani 1 1 d . . .
C4 C 0.6128(6) 0.5707(3) 1.08686(19) 0.0381(13) Uani 1 1 d . . .
H4A H 0.5930 0.5193 1.0990 0.046 Uiso 1 1 calc R . .
H4B H 0.5435 0.6073 1.0975 0.046 Uiso 1 1 calc R . .
C5 C 0.7560(6) 0.5971(3) 1.09973(18) 0.0362(13) Uani 1 1 d . . .
H5A H 0.8142 0.5524 1.1067 0.043 Uiso 1 1 calc R . .
H5B H 0.7521 0.6313 1.1251 0.043 Uiso 1 1 calc R . .
C6 C 0.4855(6) 0.5566(4) 1.0140(2) 0.0485(16) Uani 1 1 d . . .
H6A H 0.4174 0.5936 1.0240 0.073 Uiso 1 1 calc R . .
H6B H 0.4521 0.5043 1.0189 0.073 Uiso 1 1 calc R . .
H6C H 0.5020 0.5642 0.9832 0.073 Uiso 1 1 calc R . .
C7 C 1.0681(5) 0.6934(3) 0.98426(14) 0.0229(10) Uani 1 1 d . . .
C8 C 1.1734(5) 0.6595(3) 0.96100(17) 0.0306(11) Uani 1 1 d . . .
H8 H 1.2449 0.6338 0.9757 0.037 Uiso 1 1 calc R . .
C9 C 1.1737(6) 0.6630(3) 0.91700(18) 0.0329(12) Uani 1 1 d . . .
H9 H 1.2472 0.6408 0.9015 0.040 Uiso 1 1 calc R . .
C10 C 1.0690(6) 0.6985(3) 0.89433(16) 0.0348(12) Uani 1 1 d . . .
C11 C 0.9640(6) 0.7320(3) 0.91827(17) 0.0328(12) Uani 1 1 d . . .
H11 H 0.8910 0.7564 0.9036 0.039 Uiso 1 1 calc R . .
C12 C 0.9642(5) 0.7305(3) 0.96246(16) 0.0271(11) Uani 1 1 d . . .
H12 H 0.8933 0.7548 0.9781 0.032 Uiso 1 1 calc R . .
C13 C 1.0673(8) 0.7006(4) 0.84550(18) 0.0515(17) Uani 1 1 d . . .
H13A H 1.1564 0.6849 0.8345 0.077 Uiso 1 1 calc R . .
H13B H 1.0471 0.7529 0.8358 0.077 Uiso 1 1 calc R . .
H13C H 0.9974 0.6654 0.8347 0.077 Uiso 1 1 calc R . .
N1 N 0.9589(4) 0.6287(2) 1.05680(13) 0.0255(9) Uani 1 1 d D . .
H1A H 0.983(6) 0.5810(14) 1.0589(17) 0.031 Uiso 1 1 d D . .
O1 O 0.7323(4) 0.5275(2) 1.02169(12) 0.0320(8) Uani 1 1 d . . .
O2 O 1.0226(4) 0.7646(2) 1.05560(11) 0.0333(8) Uani 1 1 d . . .
O3 O 1.1979(4) 0.6618(2) 1.05398(11) 0.0353(9) Uani 1 1 d . . .
S1 S 1.06839(12) 0.69079(7) 1.04121(4) 0.0249(3) Uani 1 1 d . . .
C14 C 0.9664(5) 0.3656(3) 1.04572(15) 0.0247(10) Uani 1 1 d . . .
H14 H 0.9860 0.3096 1.0424 0.030 Uiso 1 1 calc R . .
C15 C 1.0357(5) 0.3947(3) 1.08582(16) 0.0259(10) Uani 1 1 d . . .
H15 H 1.0309 0.3645 1.1132 0.031 Uiso 1 1 calc R . .
C16 C 1.1604(5) 0.4353(3) 1.07432(17) 0.0271(11) Uani 1 1 d . . .
C17 C 1.1767(5) 0.4331(3) 1.02626(16) 0.0290(11) Uani 1 1 d . . .
H17A H 1.2465 0.3950 1.0178 0.035 Uiso 1 1 calc R . .
H17B H 1.2038 0.4841 1.0151 0.035 Uiso 1 1 calc R . .
C18 C 1.0359(5) 0.4099(3) 1.00887(16) 0.0311(11) Uani 1 1 d . . .
H18A H 1.0452 0.3769 0.9831 0.037 Uiso 1 1 calc R . .
H18B H 0.9823 0.4559 1.0011 0.037 Uiso 1 1 calc R . .
C19 C 1.2817(6) 0.4459(3) 1.10294(19) 0.0397(14) Uani 1 1 d . . .
H19A H 1.3174 0.4980 1.0994 0.060 Uiso 1 1 calc R . .
H19B H 1.3521 0.4086 1.0951 0.060 Uiso 1 1 calc R . .
H19C H 1.2549 0.4380 1.1330 0.060 Uiso 1 1 calc R . .
C20 C 0.6987(5) 0.3083(3) 0.97759(15) 0.0224(10) Uani 1 1 d . . .
C21 C 0.5869(5) 0.3408(3) 0.95686(17) 0.0294(11) Uani 1 1 d . . .
H21 H 0.5203 0.3681 0.9729 0.035 Uiso 1 1 calc R . .
C22 C 0.5740(6) 0.3331(3) 0.91357(16) 0.0302(11) Uani 1 1 d . . .
H22 H 0.4979 0.3555 0.8995 0.036 Uiso 1 1 calc R . .
C23 C 0.6700(5) 0.2929(3) 0.88906(16) 0.0281(11) Uani 1 1 d . . .
C24 C 0.7831(6) 0.2634(3) 0.90963(17) 0.0315(12) Uani 1 1 d . . .
H24 H 0.8517 0.2384 0.8933 0.038 Uiso 1 1 calc R . .
C25 C 0.7972(5) 0.2699(3) 0.95401(18) 0.0311(12) Uani 1 1 d . . .
H25 H 0.8739 0.2482 0.9681 0.037 Uiso 1 1 calc R . .
C26 C 0.6481(7) 0.2812(3) 0.84080(17) 0.0398(14) Uani 1 1 d . . .
H26A H 0.7285 0.2990 0.8250 0.060 Uiso 1 1 calc R . .
H26B H 0.5683 0.3106 0.8315 0.060 Uiso 1 1 calc R . .
H26C H 0.6333 0.2266 0.8349 0.060 Uiso 1 1 calc R . .
N2 N 0.8200(4) 0.3767(2) 1.04844(14) 0.0261(9) Uani 1 1 d D . .
H2A H 0.791(5) 0.4205(17) 1.0422(18) 0.031 Uiso 1 1 d D . .
O4 O 1.0392(3) 0.47758(19) 1.08714(11) 0.0284(8) Uani 1 1 d . . .
O5 O 0.5816(4) 0.3387(2) 1.04999(11) 0.0353(9) Uani 1 1 d . . .
O6 O 0.7630(4) 0.2398(2) 1.04861(13) 0.0390(10) Uani 1 1 d . . .
S2 S 0.71033(12) 0.31254(7) 1.03454(4) 0.0272(3) Uani 1 1 d . . .
C27 C 0.7252(5) 0.1238(3) 0.29029(16) 0.0299(11) Uani 1 1 d . . .
H27 H 0.7217 0.0665 0.2896 0.036 Uiso 1 1 calc R . .
C28 C 0.8440(6) 0.1513(3) 0.26486(17) 0.0316(12) Uani 1 1 d . . .
H28 H 0.8616 0.1308 0.2353 0.038 Uiso 1 1 calc R . .
C29 C 0.9581(6) 0.1684(3) 0.29426(16) 0.0320(12) Uani 1 1 d . . .
C30 C 0.9104(6) 0.1508(4) 0.33930(17) 0.0382(13) Uani 1 1 d . . .
H30A H 0.9431 0.1902 0.3598 0.046 Uiso 1 1 calc R . .
H30B H 0.9439 0.0999 0.3488 0.046 Uiso 1 1 calc R . .
C31 C 0.7572(6) 0.1513(4) 0.33673(17) 0.0394(14) Uani 1 1 d . . .
H31A H 0.7210 0.2036 0.3417 0.047 Uiso 1 1 calc R . .
H31B H 0.7173 0.1160 0.3583 0.047 Uiso 1 1 calc R . .
C32 C 1.1042(6) 0.1669(4) 0.28183(18) 0.0374(13) Uani 1 1 d . . .
H32A H 1.1121 0.1718 0.2505 0.056 Uiso 1 1 calc R . .
H32B H 1.1448 0.1182 0.2910 0.056 Uiso 1 1 calc R . .
H32C H 1.1518 0.2096 0.2958 0.056 Uiso 1 1 calc R . .
C33 C 0.5804(5) 0.0818(3) 0.19858(16) 0.0290(11) Uani 1 1 d . . .
C34 C 0.5792(6) 0.1355(3) 0.16592(17) 0.0328(12) Uani 1 1 d . . .
H34 H 0.5308 0.1823 0.1694 0.039 Uiso 1 1 calc R . .
C35 C 0.6481(6) 0.1211(3) 0.12841(17) 0.0376(14) Uani 1 1 d . . .
H35 H 0.6437 0.1570 0.1054 0.045 Uiso 1 1 calc R . .
C36 C 0.7242(6) 0.0546(3) 0.12361(16) 0.0321(12) Uani 1 1 d . . .
C37 C 0.7279(6) 0.0017(3) 0.15741(16) 0.0316(12) Uani 1 1 d . . .
H37 H 0.7803 -0.0438 0.1546 0.038 Uiso 1 1 calc R . .
C38 C 0.6548(5) 0.0152(3) 0.19542(16) 0.0276(11) Uani 1 1 d . . .
H38 H 0.6567 -0.0207 0.2184 0.033 Uiso 1 1 calc R . .
C39 C 0.7967(8) 0.0369(4) 0.08193(18) 0.0467(16) Uani 1 1 d . . .
H39A H 0.7425 0.0005 0.0651 0.070 Uiso 1 1 calc R . .
H39B H 0.8858 0.0144 0.0882 0.070 Uiso 1 1 calc R . .
H39C H 0.8088 0.0843 0.0654 0.070 Uiso 1 1 calc R . .
N3 N 0.5945(5) 0.1551(2) 0.27630(14) 0.0282(9) Uani 1 1 d D . .
H3 H 0.613(5) 0.1962(19) 0.2626(15) 0.026(14) Uiso 1 1 d D . .
O7 O 0.8775(4) 0.2306(2) 0.27556(13) 0.0350(9) Uani 1 1 d . . .
O8 O 0.4729(4) 0.0323(2) 0.26955(13) 0.0403(10) Uani 1 1 d . . .
O9 O 0.3805(4) 0.1509(2) 0.23693(14) 0.0424(10) Uani 1 1 d . . .
S3 S 0.49339(13) 0.10298(7) 0.24716(4) 0.0294(3) Uani 1 1 d . . .
C40 C 0.2108(5) 0.9002(3) 0.28569(16) 0.0282(11) Uani 1 1 d . . .
H40 H 0.2084 0.9574 0.2835 0.034 Uiso 1 1 calc R . .
C41 C 0.3329(5) 0.8709(3) 0.26150(16) 0.0258(10) Uani 1 1 d . . .
H41 H 0.3531 0.8896 0.2317 0.031 Uiso 1 1 calc R . .
C42 C 0.4430(5) 0.8548(3) 0.29162(16) 0.0271(11) Uani 1 1 d . . .
C43 C 0.3954(6) 0.8747(4) 0.33666(17) 0.0379(13) Uani 1 1 d . . .
H43A H 0.4324 0.9249 0.3460 0.045 Uiso 1 1 calc R . .
H43B H 0.4232 0.8348 0.3576 0.045 Uiso 1 1 calc R . .
C44 C 0.2391(6) 0.8781(3) 0.33232(16) 0.0354(13) Uani 1 1 d . . .
H44A H 0.1983 0.8276 0.3391 0.042 Uiso 1 1 calc R . .
H44B H 0.2007 0.9168 0.3522 0.042 Uiso 1 1 calc R . .
C45 C 0.5895(6) 0.8534(3) 0.28104(18) 0.0367(13) Uani 1 1 d . . .
H45A H 0.6018 0.8343 0.2516 0.055 Uiso 1 1 calc R . .
H45B H 0.6370 0.8195 0.3012 0.055 Uiso 1 1 calc R . .
H45C H 0.6268 0.9054 0.2833 0.055 Uiso 1 1 calc R . .
C46 C 0.0845(5) 0.9399(3) 0.19217(18) 0.0304(12) Uani 1 1 d . . .
C47 C 0.0884(6) 0.8885(3) 0.1589(2) 0.0396(13) Uani 1 1 d . . .
H47 H 0.0351 0.8430 0.1601 0.048 Uiso 1 1 calc R . .
C48 C 0.1709(6) 0.9029(3) 0.12341(19) 0.0392(13) Uani 1 1 d . . .
H48 H 0.1700 0.8683 0.0998 0.047 Uiso 1 1 calc R . .
C49 C 0.2538(6) 0.9665(3) 0.12189(17) 0.0341(12) Uani 1 1 d . . .
C50 C 0.2467(6) 1.0186(3) 0.15597(18) 0.0326(12) Uani 1 1 d . . .
H50 H 0.3007 1.0638 0.1550 0.039 Uiso 1 1 calc R . .
C51 C 0.1636(6) 1.0064(3) 0.19102(17) 0.0309(12) Uani 1 1 d . . .
H51 H 0.1603 1.0424 0.2139 0.037 Uiso 1 1 calc R . .
C52 C 0.3460(7) 0.9826(4) 0.0848(2) 0.0444(15) Uani 1 1 d . . .
H52A H 0.3477 0.9382 0.0655 0.067 Uiso 1 1 calc R . .
H52B H 0.4381 0.9926 0.0956 0.067 Uiso 1 1 calc R . .
H52C H 0.3130 1.0277 0.0691 0.067 Uiso 1 1 calc R . .
N4 N 0.0802(5) 0.8695(2) 0.27081(15) 0.0306(10) Uani 1 1 d D . .
H4 H 0.069(10) 0.824(2) 0.261(3) 0.11(3) Uiso 1 1 d D . .
O10 O 0.3620(4) 0.79272(19) 0.27352(12) 0.0311(8) Uani 1 1 d . . .
O11 O -0.1253(4) 0.8714(2) 0.22577(14) 0.0418(10) Uani 1 1 d . . .
O12 O -0.0415(4) 0.9908(2) 0.25973(14) 0.0409(10) Uani 1 1 d . . .
S4 S -0.01535(13) 0.91981(7) 0.23856(5) 0.0326(3) Uani 1 1 d . . .

loop_
_atom_site_aniso_label
_atom_site_aniso_U_11
_atom_site_aniso_U_22
_atom_site_aniso_U_33
_atom_site_aniso_U_23
_atom_site_aniso_U_13
_atom_site_aniso_U_12
C1 0.024(2) 0.023(2) 0.026(2) 0.000(2) 0.001(2) -0.003(2)
C2 0.026(2) 0.026(3) 0.026(2) 0.007(2) -0.005(2) 0.003(2)
C3 0.023(2) 0.022(2) 0.042(3) 0.007(2) -0.006(2) 0.005(2)
C4 0.033(3) 0.035(3) 0.046(3) 0.012(3) 0.014(3) 0.003(3)
C5 0.038(3) 0.039(3) 0.032(3) 0.003(2) 0.005(2) -0.002(3)
C6 0.029(3) 0.041(3) 0.075(5) 0.006(3) -0.010(3) -0.004(3)
C7 0.030(2) 0.017(2) 0.022(2) 0.0014(19) -0.0005(19) -0.004(2)
C8 0.032(3) 0.026(2) 0.034(3) -0.005(2) -0.008(2) 0.001(2)
C9 0.036(3) 0.026(3) 0.037(3) -0.006(2) -0.002(2) 0.009(2)
C10 0.048(3) 0.033(3) 0.023(3) 0.001(2) -0.003(2) 0.005(3)
C11 0.038(3) 0.032(3) 0.028(3) 0.008(2) -0.002(2) 0.010(2)
C12 0.033(3) 0.022(2) 0.026(2) 0.002(2) 0.002(2) 0.001(2)
C13 0.068(4) 0.059(4) 0.027(3) 0.003(3) -0.005(3) 0.021(4)
N1 0.030(2) 0.022(2) 0.024(2) 0.0051(17) -0.0061(17) 0.0007(18)
O1 0.0251(18) 0.0258(18) 0.045(2) -0.0009(16) -0.0051(16) 0.0002(15)
O2 0.043(2) 0.0285(18) 0.0287(18) -0.0027(15) 0.0000(17) -0.0102(17)
O3 0.0311(19) 0.050(2) 0.0247(18) 0.0059(17) -0.0064(16) -0.0095(17)
S1 0.0271(6) 0.0257(6) 0.0221(6) 0.0011(5) -0.0043(5) -0.0075(5)
C14 0.025(2) 0.021(2) 0.028(3) 0.0023(19) -0.002(2) -0.0030(19)
C15 0.023(2) 0.023(2) 0.031(3) 0.007(2) -0.004(2) 0.001(2)
C16 0.022(2) 0.020(2) 0.040(3) -0.002(2) -0.004(2) 0.002(2)
C17 0.026(3) 0.032(3) 0.029(3) 0.004(2) 0.002(2) -0.006(2)
C18 0.031(3) 0.036(3) 0.026(2) -0.001(2) 0.003(2) -0.002(2)
C19 0.036(3) 0.039(3) 0.045(3) 0.005(3) -0.012(3) -0.010(3)
C20 0.023(2) 0.017(2) 0.027(2) 0.0020(19) 0.0002(19) -0.003(2)
C21 0.027(3) 0.027(3) 0.033(3) 0.006(2) 0.003(2) 0.005(2)
C22 0.031(3) 0.032(3) 0.027(3) 0.006(2) 0.000(2) 0.004(2)
C23 0.032(3) 0.021(2) 0.030(3) -0.001(2) 0.005(2) -0.002(2)
C24 0.035(3) 0.023(3) 0.036(3) -0.005(2) 0.011(2) 0.000(2)
C25 0.022(2) 0.025(3) 0.046(3) 0.002(2) -0.004(2) 0.000(2)
C26 0.056(4) 0.042(3) 0.021(3) 0.001(2) 0.010(2) -0.003(3)
N2 0.022(2) 0.019(2) 0.037(2) 0.0032(18) -0.0025(18) 0.0009(17)
O4 0.0296(19) 0.0257(18) 0.0298(18) -0.0012(14) -0.0048(15) 0.0036(15)
O5 0.0234(18) 0.058(2) 0.0248(18) 0.0048(17) -0.0010(15) -0.0118(17)
O6 0.049(2) 0.0280(19) 0.040(2) 0.0090(17) -0.0103(18) -0.0147(18)
S2 0.0244(6) 0.0298(6) 0.0275(6) 0.0068(5) -0.0021(5) -0.0075(5)
C27 0.034(3) 0.027(3) 0.029(3) 0.000(2) -0.007(2) 0.006(2)
C28 0.043(3) 0.021(2) 0.030(3) -0.008(2) -0.005(2) 0.008(2)
C29 0.036(3) 0.036(3) 0.025(2) 0.003(2) -0.004(2) 0.007(2)
C30 0.043(3) 0.047(3) 0.024(3) -0.004(2) -0.002(2) 0.000(3)
C31 0.043(3) 0.053(4) 0.022(3) 0.000(3) 0.002(2) 0.003(3)
C32 0.032(3) 0.048(4) 0.032(3) 0.000(3) -0.008(2) 0.002(3)
C33 0.027(3) 0.029(3) 0.031(3) 0.000(2) -0.003(2) -0.007(2)
C34 0.042(3) 0.019(2) 0.037(3) 0.007(2) -0.004(2) -0.006(2)
C35 0.057(4) 0.029(3) 0.027(3) 0.011(2) -0.008(3) -0.014(3)
C36 0.041(3) 0.033(3) 0.022(2) -0.003(2) -0.002(2) -0.016(2)
C37 0.046(3) 0.030(3) 0.019(2) 0.000(2) -0.002(2) -0.003(2)
C38 0.037(3) 0.026(3) 0.020(2) 0.0005(19) -0.002(2) -0.001(2)
C39 0.071(4) 0.045(3) 0.024(3) -0.008(3) 0.009(3) -0.020(3)
N3 0.035(2) 0.020(2) 0.030(2) -0.0003(18) 0.0020(19) 0.0011(19)
O7 0.036(2) 0.0286(19) 0.040(2) 0.0002(17) -0.0039(17) -0.0026(16)
O8 0.045(2) 0.0315(19) 0.045(2) -0.0054(17) 0.0138(19) -0.0071(18)
O9 0.0234(18) 0.039(2) 0.065(3) -0.007(2) -0.0018(19) 0.0031(17)
S3 0.0270(6) 0.0233(6) 0.0378(7) -0.0010(5) 0.0041(5) -0.0020(5)
C40 0.032(3) 0.020(2) 0.033(3) -0.003(2) 0.002(2) 0.003(2)
C41 0.033(3) 0.021(2) 0.024(2) -0.0039(19) -0.001(2) 0.002(2)
C42 0.034(3) 0.022(2) 0.026(3) 0.004(2) -0.002(2) -0.003(2)
C43 0.048(3) 0.045(3) 0.021(3) -0.001(2) -0.001(2) -0.008(3)
C44 0.040(3) 0.044(3) 0.022(3) -0.006(2) 0.006(2) -0.002(3)
C45 0.037(3) 0.036(3) 0.037(3) 0.003(2) -0.009(2) 0.005(3)
C46 0.027(3) 0.027(3) 0.038(3) 0.001(2) -0.005(2) 0.007(2)
C47 0.032(3) 0.032(3) 0.054(4) -0.011(3) -0.005(3) -0.007(2)
C48 0.045(3) 0.037(3) 0.036(3) -0.014(2) -0.005(3) -0.003(3)
C49 0.032(3) 0.039(3) 0.031(3) -0.002(2) 0.000(2) 0.001(2)
C50 0.039(3) 0.026(3) 0.033(3) -0.002(2) -0.005(2) -0.003(2)
C51 0.037(3) 0.022(3) 0.033(3) -0.004(2) -0.009(2) 0.002(2)
C52 0.053(4) 0.042(3) 0.038(3) -0.005(3) 0.000(3) -0.008(3)
N4 0.031(2) 0.022(2) 0.039(2) -0.0012(19) -0.001(2) 0.0013(19)
O10 0.037(2) 0.0221(18) 0.035(2) -0.0024(15) -0.0026(16) -0.0006(15)
O11 0.0235(19) 0.038(2) 0.064(3) 0.009(2) 0.0025(18) 0.0026(17)
O12 0.032(2) 0.036(2) 0.054(3) 0.0057(18) 0.0097(18) 0.0108(17)
S4 0.0237(6) 0.0271(6) 0.0470(8) 0.0001(6) 0.0023(6) 0.0065(5)

loop_
_atom_type_symbol
_atom_type_description
_atom_type_scat_dispersion_real
_atom_type_scat_dispersion_imag
_atom_type_scat_source
C C 0.0033 0.0016 'International Tables Vol C Tables 4.2.6.8 and 6.1.1.4'
H H 0.0000 0.0000 'International Tables Vol C Tables 4.2.6.8 and 6.1.1.4'
N N 0.0061 0.0033 'International Tables Vol C Tables 4.2.6.8 and 6.1.1.4'
O O 0.0106 0.0060 'International Tables Vol C Tables 4.2.6.8 and 6.1.1.4'
S S 0.1246 0.1234 'International Tables Vol C Tables 4.2.6.8 and 6.1.1.4'

loop_
_geom_angle_atom_site_label_1
_geom_angle_atom_site_label_2
_geom_angle_atom_site_label_3
_geom_angle
_geom_angle_site_symmetry_1
_geom_angle_site_symmetry_3
_geom_angle_publ_flag
N1 C1 C2 114.6(4) . . ?
N1 C1 C5 109.7(4) . . ?
C2 C1 C5 104.5(4) . . ?
N1 C1 H1 109.3 . . ?
C2 C1 H1 109.3 . . ?
C5 C1 H1 109.3 . . ?
O1 C2 C3 60.4(3) . . ?
O1 C2 C1 112.4(4) . . ?
C3 C2 C1 111.0(4) . . ?
O1 C2 H2 119.7 . . ?
C3 C2 H2 119.7 . . ?
C1 C2 H2 119.7 . . ?
O1 C3 C2 58.9(3) . . ?
O1 C3 C6 116.5(5) . . ?
C2 C3 C6 126.5(5) . . ?
O1 C3 C4 111.1(4) . . ?
C2 C3 C4 107.6(4) . . ?
C6 C3 C4 120.6(5) . . ?
C3 C4 C5 105.6(4) . . ?
C3 C4 H4A 110.6 . . ?
C5 C4 H4A 110.6 . . ?
C3 C4 H4B 110.6 . . ?
C5 C4 H4B 110.6 . . ?
H4A C4 H4B 108.7 . . ?
C4 C5 C1 105.5(4) . . ?
C4 C5 H5A 110.6 . . ?
C1 C5 H5A 110.6 . . ?
C4 C5 H5B 110.6 . . ?
C1 C5 H5B 110.6 . . ?
H5A C5 H5B 108.8 . . ?
C3 C6 H6A 109.5 . . ?
C3 C6 H6B 109.5 . . ?
H6A C6 H6B 109.5 . . ?
C3 C6 H6C 109.5 . . ?
H6A C6 H6C 109.5 . . ?
H6B C6 H6C 109.5 . . ?
C12 C7 C8 119.5(4) . . ?
C12 C7 S1 120.1(4) . . ?
C8 C7 S1 120.3(4) . . ?
C9 C8 C7 120.0(5) . . ?
C9 C8 H8 120.0 . . ?
C7 C8 H8 120.0 . . ?
C8 C9 C10 121.6(5) . . ?
C8 C9 H9 119.2 . . ?
C10 C9 H9 119.2 . . ?
C9 C10 C11 117.6(5) . . ?
C9 C10 C13 121.6(5) . . ?
C11 C10 C13 120.8(5) . . ?
C12 C11 C10 121.4(5) . . ?
C12 C11 H11 119.3 . . ?
C10 C11 H11 119.3 . . ?
C11 C12 C7 119.9(5) . . ?
C11 C12 H12 120.0 . . ?
C7 C12 H12 120.0 . . ?
C10 C13 H13A 109.5 . . ?
C10 C13 H13B 109.5 . . ?
H13A C13 H13B 109.5 . . ?
C10 C13 H13C 109.5 . . ?
H13A C13 H13C 109.5 . . ?
H13B C13 H13C 109.5 . . ?
C1 N1 S1 126.0(3) . . ?
C1 N1 H1A 113(4) . . ?
S1 N1 H1A 119(4) . . ?
C2 O1 C3 60.6(3) . . ?
O3 S1 O2 120.8(2) . . ?
O3 S1 N1 106.1(2) . . ?
O2 S1 N1 107.5(2) . . ?
O3 S1 C7 106.8(2) . . ?
O2 S1 C7 106.7(2) . . ?
N1 S1 C7 108.6(2) . . ?
N2 C14 C15 110.8(4) . . ?
N2 C14 C18 114.5(4) . . ?
C15 C14 C18 104.1(4) . . ?
N2 C14 H14 109.1 . . ?
C15 C14 H14 109.1 . . ?
C18 C14 H14 109.1 . . ?
O4 C15 C16 60.2(3) . . ?
O4 C15 C14 111.8(4) . . ?
C16 C15 C14 109.9(4) . . ?
O4 C15 H15 120.2 . . ?
C16 C15 H15 120.2 . . ?
C14 C15 H15 120.2 . . ?
O4 C16 C15 59.4(3) . . ?
O4 C16 C19 115.3(4) . . ?
C15 C16 C19 125.7(5) . . ?
O4 C16 C17 111.8(4) . . ?
C15 C16 C17 108.7(4) . . ?
C19 C16 C17 120.5(5) . . ?
C16 C17 C18 105.0(4) . . ?
C16 C17 H17A 110.8 . . ?
C18 C17 H17A 110.7 . . ?
C16 C17 H17B 110.8 . . ?
C18 C17 H17B 110.7 . . ?
H17A C17 H17B 108.8 . . ?
C17 C18 C14 105.7(4) . . ?
C17 C18 H18A 110.6 . . ?
C14 C18 H18A 110.6 . . ?
C17 C18 H18B 110.6 . . ?
C14 C18 H18B 110.6 . . ?
H18A C18 H18B 108.7 . . ?
C16 C19 H19A 109.5 . . ?
C16 C19 H19B 109.5 . . ?
H19A C19 H19B 109.5 . . ?
C16 C19 H19C 109.5 . . ?
H19A C19 H19C 109.5 . . ?
H19B C19 H19C 109.5 . . ?
C25 C20 C21 120.2(5) . . ?
C25 C20 S2 120.1(4) . . ?
C21 C20 S2 119.6(4) . . ?
C22 C21 C20 119.4(5) . . ?
C22 C21 H21 120.3 . . ?
C20 C21 H21 120.3 . . ?
C21 C22 C23 121.7(5) . . ?
C21 C22 H22 119.2 . . ?
C23 C22 H22 119.2 . . ?
C24 C23 C22 118.5(5) . . ?
C24 C23 C26 121.2(5) . . ?
C22 C23 C26 120.3(5) . . ?
C23 C24 C25 120.5(5) . . ?
C23 C24 H24 119.7 . . ?
C25 C24 H24 119.7 . . ?
C20 C25 C24 119.5(5) . . ?
C20 C25 H25 120.2 . . ?
C24 C25 H25 120.2 . . ?
C23 C26 H26A 109.5 . . ?
C23 C26 H26B 109.5 . . ?
H26A C26 H26B 109.5 . . ?
C23 C26 H26C 109.5 . . ?
H26A C26 H26C 109.5 . . ?
H26B C26 H26C 109.5 . . ?
C14 N2 S2 123.6(3) . . ?
C14 N2 H2A 117(4) . . ?
S2 N2 H2A 110(4) . . ?
C15 O4 C16 60.4(3) . . ?
O5 S2 O6 119.9(2) . . ?
O5 S2 N2 106.3(2) . . ?
O6 S2 N2 106.8(2) . . ?
O5 S2 C20 106.9(2) . . ?
O6 S2 C20 106.8(2) . . ?
N2 S2 C20 109.8(2) . . ?
N3 C27 C28 114.4(4) . . ?
N3 C27 C31 109.8(4) . . ?
C28 C27 C31 103.5(4) . . ?
N3 C27 H27 109.6 . . ?
C28 C27 H27 109.6 . . ?
C31 C27 H27 109.6 . . ?
O7 C28 C29 59.8(3) . . ?
O7 C28 C27 111.1(4) . . ?
C29 C28 C27 109.5(4) . . ?
O7 C28 H28 120.5 . . ?
C29 C28 H28 120.5 . . ?
C27 C28 H28 120.5 . . ?
O7 C29 C28 59.5(3) . . ?
O7 C29 C32 115.7(5) . . ?
C28 C29 C32 124.7(5) . . ?
O7 C29 C30 110.5(4) . . ?
C28 C29 C30 107.2(5) . . ?
C32 C29 C30 122.5(5) . . ?
C29 C30 C31 105.1(4) . . ?
C29 C30 H30A 110.7 . . ?
C31 C30 H30A 110.7 . . ?
C29 C30 H30B 110.7 . . ?
C31 C30 H30B 110.7 . . ?
H30A C30 H30B 108.8 . . ?
C30 C31 C27 104.5(4) . . ?
C30 C31 H31A 110.9 . . ?
C27 C31 H31A 110.9 . . ?
C30 C31 H31B 110.9 . . ?
C27 C31 H31B 110.9 . . ?
H31A C31 H31B 108.9 . . ?
C29 C32 H32A 109.5 . . ?
C29 C32 H32B 109.5 . . ?
H32A C32 H32B 109.5 . . ?
C29 C32 H32C 109.5 . . ?
H32A C32 H32C 109.5 . . ?
H32B C32 H32C 109.5 . . ?
C38 C33 C34 121.6(5) . . ?
C38 C33 S3 119.6(4) . . ?
C34 C33 S3 118.6(4) . . ?
C35 C34 C33 119.7(5) . . ?
C35 C34 H34 120.1 . . ?
C33 C34 H34 120.1 . . ?
C34 C35 C36 120.7(5) . . ?
C34 C35 H35 119.6 . . ?
C36 C35 H35 119.6 . . ?
C35 C36 C37 119.0(5) . . ?
C35 C36 C39 121.1(5) . . ?
C37 C36 C39 119.8(5) . . ?
C36 C37 C38 120.5(5) . . ?
C36 C37 H37 119.7 . . ?
C38 C37 H37 119.7 . . ?
C33 C38 C37 118.4(5) . . ?
C33 C38 H38 120.8 . . ?
C37 C38 H38 120.8 . . ?
C36 C39 H39A 109.5 . . ?
C36 C39 H39B 109.5 . . ?
H39A C39 H39B 109.5 . . ?
C36 C39 H39C 109.5 . . ?
H39A C39 H39C 109.5 . . ?
H39B C39 H39C 109.5 . . ?
C27 N3 S3 119.8(3) . . ?
C27 N3 H3 106(4) . . ?
S3 N3 H3 109(4) . . ?
C28 O7 C29 60.7(3) . . ?
O9 S3 O8 120.2(3) . . ?
O9 S3 N3 105.9(2) . . ?
O8 S3 N3 107.3(2) . . ?
O9 S3 C33 108.0(3) . . ?
O8 S3 C33 107.6(2) . . ?
N3 S3 C33 107.2(2) . . ?
N4 C40 C41 114.8(4) . . ?
N4 C40 C44 111.6(4) . . ?
C41 C40 C44 104.0(4) . . ?
N4 C40 H40 108.8 . . ?
C41 C40 H40 108.8 . . ?
C44 C40 H40 108.8 . . ?
O10 C41 C42 60.3(3) . . ?
O10 C41 C40 110.5(4) . . ?
C42 C41 C40 109.8(4) . . ?
O10 C41 H41 120.6 . . ?
C42 C41 H41 120.6 . . ?
C40 C41 H41 120.6 . . ?
O10 C42 C41 59.3(3) . . ?
O10 C42 C45 115.8(5) . . ?
C41 C42 C45 125.8(5) . . ?
O10 C42 C43 110.9(4) . . ?
C41 C42 C43 108.6(4) . . ?
C45 C42 C43 120.7(5) . . ?
C42 C43 C44 103.6(4) . . ?
C42 C43 H43A 111.0 . . ?
C44 C43 H43A 111.0 . . ?
C42 C43 H43B 111.0 . . ?
C44 C43 H43B 111.0 . . ?
H43A C43 H43B 109.0 . . ?
C40 C44 C43 105.9(4) . . ?
C40 C44 H44A 110.5 . . ?
C43 C44 H44A 110.5 . . ?
C40 C44 H44B 110.5 . . ?
C43 C44 H44B 110.5 . . ?
H44A C44 H44B 108.7 . . ?
C42 C45 H45A 109.5 . . ?
C42 C45 H45B 109.5 . . ?
H45A C45 H45B 109.5 . . ?
C42 C45 H45C 109.5 . . ?
H45A C45 H45C 109.5 . . ?
H45B C45 H45C 109.5 . . ?
C47 C46 C51 120.6(5) . . ?
C47 C46 S4 119.8(4) . . ?
C51 C46 S4 119.5(4) . . ?
C46 C47 C48 119.7(5) . . ?
C46 C47 H47 120.2 . . ?
C48 C47 H47 120.2 . . ?
C49 C48 C47 121.2(5) . . ?
C49 C48 H48 119.4 . . ?
C47 C48 H48 119.4 . . ?
C48 C49 C50 117.9(5) . . ?
C48 C49 C52 122.6(5) . . ?
C50 C49 C52 119.4(5) . . ?
C51 C50 C49 121.8(5) . . ?
C51 C50 H50 119.1 . . ?
C49 C50 H50 119.1 . . ?
C50 C51 C46 118.7(5) . . ?
C50 C51 H51 120.7 . . ?
C46 C51 H51 120.7 . . ?
C49 C52 H52A 109.5 . . ?
C49 C52 H52B 109.5 . . ?
H52A C52 H52B 109.5 . . ?
C49 C52 H52C 109.5 . . ?
H52A C52 H52C 109.5 . . ?
H52B C52 H52C 109.5 . . ?
C40 N4 S4 120.2(3) . . ?
C40 N4 H4 124(7) . . ?
S4 N4 H4 102(7) . . ?
C41 O10 C42 60.4(3) . . ?
O12 S4 O11 120.3(2) . . ?
O12 S4 N4 106.7(2) . . ?
O11 S4 N4 106.9(2) . . ?
O12 S4 C46 107.6(2) . . ?
O11 S4 C46 108.0(3) . . ?
N4 S4 C46 106.6(2) . . ?

loop_
_geom_bond_atom_site_label_1
_geom_bond_atom_site_label_2
_geom_bond_distance
_geom_bond_site_symmetry_2
_geom_bond_publ_flag
C1 N1 1.459(6) . ?
C1 C2 1.490(7) . ?
C1 C5 1.552(7) . ?
C1 H1 1.0000 . ?
C2 O1 1.438(6) . ?
C2 C3 1.464(7) . ?
C2 H2 1.0000 . ?
C3 O1 1.461(6) . ?
C3 C6 1.470(8) . ?
C3 C4 1.520(8) . ?
C4 C5 1.534(8) . ?
C4 H4A 0.9900 . ?
C4 H4B 0.9900 . ?
C5 H5A 0.9900 . ?
C5 H5B 0.9900 . ?
C6 H6A 0.9800 . ?
C6 H6B 0.9800 . ?
C6 H6C 0.9800 . ?
C7 C12 1.385(7) . ?
C7 C8 1.395(7) . ?
C7 S1 1.768(5) . ?
C8 C9 1.367(7) . ?
C8 H8 0.9500 . ?
C9 C10 1.392(8) . ?
C9 H9 0.9500 . ?
C10 C11 1.400(8) . ?
C10 C13 1.516(7) . ?
C11 C12 1.372(7) . ?
C11 H11 0.9500 . ?
C12 H12 0.9500 . ?
C13 H13A 0.9800 . ?
C13 H13B 0.9800 . ?
C13 H13C 0.9800 . ?
N1 S1 1.601(4) . ?
N1 H1A 0.87(2) . ?
O2 S1 1.434(4) . ?
O3 S1 1.426(4) . ?
C14 N2 1.455(6) . ?
C14 C15 1.507(7) . ?
C14 C18 1.540(7) . ?
C14 H14 1.0000 . ?
C15 O4 1.445(6) . ?
C15 C16 1.460(7) . ?
C15 H15 1.0000 . ?
C16 O4 1.457(6) . ?
C16 C19 1.499(7) . ?
C16 C17 1.501(7) . ?
C17 C18 1.541(7) . ?
C17 H17A 0.9900 . ?
C17 H17B 0.9900 . ?
C18 H18A 0.9900 . ?
C18 H18B 0.9900 . ?
C19 H19A 0.9800 . ?
C19 H19B 0.9800 . ?
C19 H19C 0.9800 . ?
C20 C25 1.387(7) . ?
C20 C21 1.394(7) . ?
C20 S2 1.773(5) . ?
C21 C22 1.356(7) . ?
C21 H21 0.9500 . ?
C22 C23 1.400(7) . ?
C22 H22 0.9500 . ?
C23 C24 1.382(8) . ?
C23 C26 1.527(7) . ?
C24 C25 1.389(8) . ?
C24 H24 0.9500 . ?
C25 H25 0.9500 . ?
C26 H26A 0.9800 . ?
C26 H26B 0.9800 . ?
C26 H26C 0.9800 . ?
N2 S2 1.613(4) . ?
N2 H2A 0.84(2) . ?
O5 S2 1.429(4) . ?
O6 S2 1.438(4) . ?
C27 N3 1.462(7) . ?
C27 C28 1.489(8) . ?
C27 C31 1.551(7) . ?
C27 H27 1.0000 . ?
C28 O7 1.459(6) . ?
C28 C29 1.477(7) . ?
C28 H28 1.0000 . ?
C29 O7 1.463(6) . ?
C29 C32 1.488(8) . ?
C29 C30 1.506(7) . ?
C30 C31 1.509(8) . ?
C30 H30A 0.9900 . ?
C30 H30B 0.9900 . ?
C31 H31A 0.9900 . ?
C31 H31B 0.9900 . ?
C32 H32A 0.9800 . ?
C32 H32B 0.9800 . ?
C32 H32C 0.9800 . ?
C33 C38 1.375(7) . ?
C33 C34 1.380(7) . ?
C33 S3 1.773(5) . ?
C34 C35 1.370(8) . ?
C34 H34 0.9500 . ?
C35 C36 1.388(8) . ?
C35 H35 0.9500 . ?
C36 C37 1.397(7) . ?
C36 C39 1.509(8) . ?
C37 C38 1.401(7) . ?
C37 H37 0.9500 . ?
C38 H38 0.9500 . ?
C39 H39A 0.9800 . ?
C39 H39B 0.9800 . ?
C39 H39C 0.9800 . ?
N3 S3 1.622(4) . ?
N3 H3 0.85(2) . ?
O8 S3 1.429(4) . ?
O9 S3 1.425(4) . ?
C40 N4 1.465(7) . ?
C40 C41 1.506(7) . ?
C40 C44 1.523(7) . ?
C40 H40 1.0000 . ?
C41 O10 1.441(6) . ?
C41 C42 1.457(7) . ?
C41 H41 1.0000 . ?
C42 O10 1.456(6) . ?
C42 C45 1.478(8) . ?
C42 C43 1.515(7) . ?
C43 C44 1.544(8) . ?
C43 H43A 0.9900 . ?
C43 H43B 0.9900 . ?
C44 H44A 0.9900 . ?
C44 H44B 0.9900 . ?
C45 H45A 0.9800 . ?
C45 H45B 0.9800 . ?
C45 H45C 0.9800 . ?
C46 C47 1.367(8) . ?
C46 C51 1.396(7) . ?
C46 S4 1.778(6) . ?
C47 C48 1.393(9) . ?
C47 H47 0.9500 . ?
C48 C49 1.375(8) . ?
C48 H48 0.9500 . ?
C49 C50 1.397(8) . ?
C49 C52 1.492(8) . ?
C50 C51 1.377(8) . ?
C50 H50 0.9500 . ?
C51 H51 0.9500 . ?
C52 H52A 0.9800 . ?
C52 H52B 0.9800 . ?
C52 H52C 0.9800 . ?
N4 S4 1.629(5) . ?
N4 H4 0.86(2) . ?
O11 S4 1.428(4) . ?
O12 S4 1.424(4) . ?

loop_
_geom_hbond_atom_site_label_D
_geom_hbond_atom_site_label_H
_geom_hbond_atom_site_label_A
_geom_hbond_distance_DH
_geom_hbond_distance_HA
_geom_hbond_distance_DA
_geom_hbond_angle_DHA
_geom_hbond_site_symmetry_A
N4 H4 O7 0.86(2) 2.05(5) 2.847(6) 153(9) 3_655
N3 H3 O10 0.85(2) 2.04(2) 2.886(6) 174(5) 3_645
N2 H2A O1 0.84(2) 2.05(2) 2.886(5) 174(6) .
N1 H1A O4 0.87(2) 2.08(3) 2.906(5) 159(5) .

loop_
_geom_torsion_atom_site_label_1
_geom_torsion_atom_site_label_2
_geom_torsion_atom_site_label_3
_geom_torsion_atom_site_label_4
_geom_torsion
_geom_torsion_site_symmetry_1
_geom_torsion_site_symmetry_2
_geom_torsion_site_symmetry_3
_geom_torsion_site_symmetry_4
_geom_torsion_publ_flag
N1 C1 C2 O1 69.1(5) . . . . ?
C5 C1 C2 O1 -50.9(5) . . . . ?
N1 C1 C2 C3 134.7(4) . . . . ?
C5 C1 C2 C3 14.7(5) . . . . ?
C1 C2 C3 O1 -104.6(4) . . . . ?
O1 C2 C3 C6 -101.7(6) . . . . ?
C1 C2 C3 C6 153.7(5) . . . . ?
O1 C2 C3 C4 104.5(4) . . . . ?
C1 C2 C3 C4 -0.2(6) . . . . ?
O1 C3 C4 C5 48.1(6) . . . . ?
C2 C3 C4 C5 -14.7(6) . . . . ?
C6 C3 C4 C5 -170.4(5) . . . . ?
C3 C4 C5 C1 23.3(6) . . . . ?
N1 C1 C5 C4 -146.4(4) . . . . ?
C2 C1 C5 C4 -23.2(5) . . . . ?
C12 C7 C8 C9 0.2(8) . . . . ?
S1 C7 C8 C9 -178.8(4) . . . . ?
C7 C8 C9 C10 -1.6(8) . . . . ?
C8 C9 C10 C11 1.4(8) . . . . ?
C8 C9 C10 C13 -178.3(6) . . . . ?
C9 C10 C11 C12 0.3(8) . . . . ?
C13 C10 C11 C12 180.0(6) . . . . ?
C10 C11 C12 C7 -1.7(8) . . . . ?
C8 C7 C12 C11 1.5(7) . . . . ?
S1 C7 C12 C11 -179.6(4) . . . . ?
C2 C1 N1 S1 99.3(5) . . . . ?
C5 C1 N1 S1 -143.7(4) . . . . ?
C1 C2 O1 C3 102.2(5) . . . . ?
C6 C3 O1 C2 118.4(5) . . . . ?
C4 C3 O1 C2 -98.4(5) . . . . ?
C1 N1 S1 O3 165.0(4) . . . . ?
C1 N1 S1 O2 34.5(5) . . . . ?
C1 N1 S1 C7 -80.6(4) . . . . ?
C12 C7 S1 O3 -169.6(4) . . . . ?
C8 C7 S1 O3 9.3(5) . . . . ?
C12 C7 S1 O2 -39.2(4) . . . . ?
C8 C7 S1 O2 139.7(4) . . . . ?
C12 C7 S1 N1 76.4(4) . . . . ?
C8 C7 S1 N1 -104.7(4) . . . . ?
N2 C14 C15 O4 -73.7(5) . . . . ?
C18 C14 C15 O4 49.8(5) . . . . ?
N2 C14 C15 C16 -138.6(4) . . . . ?
C18 C14 C15 C16 -15.0(5) . . . . ?
C14 C15 C16 O4 104.3(4) . . . . ?
O4 C15 C16 C19 100.7(6) . . . . ?
C14 C15 C16 C19 -155.0(5) . . . . ?
O4 C15 C16 C17 -104.8(4) . . . . ?
C14 C15 C16 C17 -0.6(6) . . . . ?
O4 C16 C17 C18 -47.7(5) . . . . ?
C15 C16 C17 C18 16.0(6) . . . . ?
C19 C16 C17 C18 172.0(5) . . . . ?
C16 C17 C18 C14 -25.0(5) . . . . ?
N2 C14 C18 C17 145.5(4) . . . . ?
C15 C14 C18 C17 24.4(5) . . . . ?
C25 C20 C21 C22 1.4(7) . . . . ?
S2 C20 C21 C22 -175.7(4) . . . . ?
C20 C21 C22 C23 0.3(8) . . . . ?
C21 C22 C23 C24 -2.7(8) . . . . ?
C21 C22 C23 C26 176.3(5) . . . . ?
C22 C23 C24 C25 3.4(7) . . . . ?
C26 C23 C24 C25 -175.6(5) . . . . ?
C21 C20 C25 C24 -0.6(7) . . . . ?
S2 C20 C25 C24 176.5(4) . . . . ?
C23 C24 C25 C20 -1.8(8) . . . . ?
C15 C14 N2 S2 -136.1(4) . . . . ?
C18 C14 N2 S2 106.6(4) . . . . ?
C14 C15 O4 C16 -101.2(5) . . . . ?
C19 C16 O4 C15 -118.1(5) . . . . ?
C17 C16 O4 C15 99.5(5) . . . . ?
C14 N2 S2 O5 168.5(4) . . . . ?
C14 N2 S2 O6 39.3(5) . . . . ?
C14 N2 S2 C20 -76.2(4) . . . . ?
C25 C20 S2 O5 -166.5(4) . . . . ?
C21 C20 S2 O5 10.6(5) . . . . ?
C25 C20 S2 O6 -36.9(5) . . . . ?
C21 C20 S2 O6 140.2(4) . . . . ?
C25 C20 S2 N2 78.6(4) . . . . ?
C21 C20 S2 N2 -104.3(4) . . . . ?
N3 C27 C28 O7 73.9(5) . . . . ?
C31 C27 C28 O7 -45.6(5) . . . . ?
N3 C27 C28 C29 138.1(4) . . . . ?
C31 C27 C28 C29 18.5(6) . . . . ?
C27 C28 C29 O7 -103.7(5) . . . . ?
O7 C28 C29 C32 -101.8(6) . . . . ?
C27 C28 C29 C32 154.6(5) . . . . ?
O7 C28 C29 C30 104.1(5) . . . . ?
C27 C28 C29 C30 0.4(6) . . . . ?
O7 C29 C30 C31 43.3(6) . . . . ?
C28 C29 C30 C31 -19.9(6) . . . . ?
C32 C29 C30 C31 -174.7(5) . . . . ?
C29 C30 C31 C27 31.0(6) . . . . ?
N3 C27 C31 C30 -153.0(5) . . . . ?
C28 C27 C31 C30 -30.4(6) . . . . ?
C38 C33 C34 C35 3.3(8) . . . . ?
S3 C33 C34 C35 178.7(4) . . . . ?
C33 C34 C35 C36 -2.9(8) . . . . ?
C34 C35 C36 C37 1.0(8) . . . . ?
C34 C35 C36 C39 178.0(5) . . . . ?
C35 C36 C37 C38 0.6(8) . . . . ?
C39 C36 C37 C38 -176.4(5) . . . . ?
C34 C33 C38 C37 -1.6(8) . . . . ?
S3 C33 C38 C37 -177.0(4) . . . . ?
C36 C37 C38 C33 -0.3(8) . . . . ?
C28 C27 N3 S3 101.7(5) . . . . ?
C31 C27 N3 S3 -142.4(4) . . . . ?
C27 C28 O7 C29 100.9(5) . . . . ?
C32 C29 O7 C28 116.8(5) . . . . ?
C30 C29 O7 C28 -98.4(5) . . . . ?
C27 N3 S3 O9 -176.6(4) . . . . ?
C27 N3 S3 O8 53.8(4) . . . . ?
C27 N3 S3 C33 -61.5(4) . . . . ?
C38 C33 S3 O9 -153.6(4) . . . . ?
C34 C33 S3 O9 30.9(5) . . . . ?
C38 C33 S3 O8 -22.4(5) . . . . ?
C34 C33 S3 O8 162.1(4) . . . . ?
C38 C33 S3 N3 92.8(4) . . . . ?
C34 C33 S3 N3 -82.7(5) . . . . ?
N4 C40 C41 O10 -73.9(5) . . . . ?
C44 C40 C41 O10 48.2(5) . . . . ?
N4 C40 C41 C42 -138.6(4) . . . . ?
C44 C40 C41 C42 -16.4(5) . . . . ?
C40 C41 C42 O10 102.9(4) . . . . ?
O10 C41 C42 C45 101.3(6) . . . . ?
C40 C41 C42 C45 -155.9(5) . . . . ?
O10 C41 C42 C43 -103.8(4) . . . . ?
C40 C41 C42 C43 -1.0(6) . . . . ?
O10 C42 C43 C44 -45.7(6) . . . . ?
C41 C42 C43 C44 17.7(6) . . . . ?
C45 C42 C43 C44 174.1(5) . . . . ?
N4 C40 C44 C43 151.4(4) . . . . ?
C41 C40 C44 C43 27.1(6) . . . . ?
C42 C43 C44 C40 -27.7(6) . . . . ?
C51 C46 C47 C48 -0.8(9) . . . . ?
S4 C46 C47 C48 -177.4(4) . . . . ?
C46 C47 C48 C49 3.1(9) . . . . ?
C47 C48 C49 C50 -3.8(9) . . . . ?
C47 C48 C49 C52 178.4(6) . . . . ?
C48 C49 C50 C51 2.3(8) . . . . ?
C52 C49 C50 C51 -179.8(5) . . . . ?
C49 C50 C51 C46 -0.1(8) . . . . ?
C47 C46 C51 C50 -0.6(8) . . . . ?
S4 C46 C51 C50 176.0(4) . . . . ?
C41 C40 N4 S4 -99.2(5) . . . . ?
C44 C40 N4 S4 142.8(4) . . . . ?
C40 C41 O10 C42 -101.7(4) . . . . ?
C45 C42 O10 C41 -117.9(5) . . . . ?
C43 C42 O10 C41 99.8(5) . . . . ?
C40 N4 S4 O12 -57.2(4) . . . . ?
C40 N4 S4 O11 172.9(4) . . . . ?
C40 N4 S4 C46 57.6(4) . . . . ?
C47 C46 S4 O12 -159.1(4) . . . . ?
C51 C46 S4 O12 24.2(5) . . . . ?
C47 C46 S4 O11 -27.8(5) . . . . ?
C51 C46 S4 O11 155.5(4) . . . . ?
C47 C46 S4 N4 86.7(5) . . . . ?
C51 C46 S4 N4 -90.0(4) . . . . ?
